data_7234764
loop_
_publ_author_name
'Niu, Jingyang'
'Lu, Jingkun'
'Feng, Junwei'
'Ma, Xinyi'
'Wang, Ping'
'Xu, Baijie'
'He, Peipei'
'Jia, Jiage'
'Ma, Pengtao'
'Wang, Jingping'

_publ_section_title
;
 A new phoshotungstate-supported rhenium carbonyl derivative: synthesis,
 characterization and catalytic selective oxidation of thiophenes
;
_journal_name_full CrystEngComm
_journal_paper_doi 10.1039/C9CE01124B
_journal_year 2019
_chemical_formula_moiety 'C6 O68 P2 Re2 W17, 6(C4 N), 7(O)'
_chemical_formula_sum 'C30 H83 N6 O75 P2 Re2 W17'
_chemical_formula_weight 5287.81
_space_group_crystal_system orthorhombic
_space_group_IT_number 62
_space_group_name_Hall '-P 2ac 2n'
_space_group_name_H-M_alt 'P n m a'
_symmetry_space_group_name_Hall '-P 2ac 2n'
_symmetry_space_group_name_H-M 'P n m a'
_atom_sites_solution_hydrogens constr
_atom_sites_solution_primary direct
_audit_creation_date 2016-08-26
_audit_creation_method
;
Olex2 1.2-beta
(compiled 2015.01.26 svn.r3150 for OlexSys, GUI svn.r4998)
;
_audit_update_record
;
2019-07-11 deposited with the CCDC.    2019-10-24 downloaded from the CCDC.
;
_cell_angle_alpha 90
_cell_angle_beta 90
_cell_angle_gamma 90
_cell_formula_units_Z 4
_cell_length_a 28.1534(16)
_cell_length_b 13.4987(8)
_cell_length_c 31.1648(19)
_cell_measurement_reflns_used 7137
_cell_measurement_temperature 296(2)
_cell_measurement_theta_max 24.96
_cell_measurement_theta_min 2.19
_cell_volume 11843.7(12)
_computing_molecular_graphics 'Olex2 (Dolomanov et al., 2009)'
_computing_publication_material 'Olex2 (Dolomanov et al., 2009)'
_computing_structure_refinement 'ShelXL (Sheldrick, 2008)'
_computing_structure_solution 'ShelXS-1997 (Sheldrick, 2008)'
_diffrn_ambient_temperature 296.15
_diffrn_measured_fraction_theta_full 0.996
_diffrn_measured_fraction_theta_max 0.996
_diffrn_measurement_device_type 'Bruker APEX-II CCD'
_diffrn_measurement_method '\f and \w scans'
_diffrn_radiation_monochromator graphite
_diffrn_radiation_type MoK\a
_diffrn_radiation_wavelength 0.71073
_diffrn_reflns_av_R_equivalents 0.0884
_diffrn_reflns_av_unetI/netI 0.0627
_diffrn_reflns_Laue_measured_fraction_full 0.996
_diffrn_reflns_Laue_measured_fraction_max 0.996
_diffrn_reflns_limit_h_max 33
_diffrn_reflns_limit_h_min -29
_diffrn_reflns_limit_k_max 16
_diffrn_reflns_limit_k_min -16
_diffrn_reflns_limit_l_max 37
_diffrn_reflns_limit_l_min -35
_diffrn_reflns_number 60380
_diffrn_reflns_point_group_measured_fraction_full 0.996
_diffrn_reflns_point_group_measured_fraction_max 0.996
_diffrn_reflns_theta_full 25.099
_diffrn_reflns_theta_max 25.099
_diffrn_reflns_theta_min 1.587
_diffrn_standards_number 0
_exptl_absorpt_coefficient_mu 18.581
_exptl_absorpt_correction_T_max 0.7457
_exptl_absorpt_correction_T_min 0.4437
_exptl_absorpt_correction_type multi-scan
_exptl_absorpt_process_details
;
SADABS-2008/1 (Bruker,2008) was used for absorption correction.
wR2(int) was 0.1312 before and 0.0595 after correction.
The Ratio of minimum to maximum transmission is 0.5950.
The \l/2 correction factor is 0.0015.
;
_exptl_crystal_colour purple
_exptl_crystal_density_diffrn 2.966
_exptl_crystal_description block
_exptl_crystal_F_000 9372
_exptl_crystal_size_max 0.25
_exptl_crystal_size_mid 0.22
_exptl_crystal_size_min 0.2
_refine_diff_density_max 3.608
_refine_diff_density_min -2.872
_refine_diff_density_rms 0.338
_refine_ls_extinction_method none
_refine_ls_goodness_of_fit_ref 1.086
_refine_ls_hydrogen_treatment undef
_refine_ls_matrix_type full
_refine_ls_number_parameters 352
_refine_ls_number_reflns 11004
_refine_ls_number_restraints 54
_refine_ls_restrained_S_all 1.084
_refine_ls_R_factor_all 0.1000
_refine_ls_R_factor_gt 0.0606
_refine_ls_shift/su_max 0.001
_refine_ls_shift/su_mean 0.000
_refine_ls_structure_factor_coef Fsqd
_refine_ls_weighting_details 'w=1/[\s^2^(Fo^2^)+(0.0438P)^2^+476.1622P] where P=(Fo^2^+2Fc^2^)/3'
_refine_ls_weighting_scheme calc
_refine_ls_wR_factor_gt 0.1273
_refine_ls_wR_factor_ref 0.1463
_reflns_Friedel_coverage 0.000
_reflns_number_gt 7540
_reflns_number_total 11004
_reflns_threshold_expression 'I > 2\s(I)'
_cod_data_source_file c9ce01124b2.cif
_cod_data_source_block njy1
_cod_database_code 7234764
_shelx_space_group_comment
;
The symmetry employed for this shelxl refinement is uniquely defined
by the following loop, which should always be used as a source of
symmetry information in preference to the above space-group names.
They are only intended as comments.
;
_shelx_estimated_absorpt_t_max 0.119
_shelx_estimated_absorpt_t_min 0.090
_olex2_refinement_description
;
1. Restrained distances
 N2-C7 = N2-C8 = N2-C9
 1.47 with sigma of 0.02
 N3-C10 = N3-C11 = N3-C12
 1.47 with sigma of 0.02
 N4-C13 = N4-C14 = N4-C15
 1.47 with sigma of 0.02
 N5-C16 = N5-C17 = N5-C18
 1.47 with sigma of 0.02
 N6-C19 = N6-C20 = N6-C21
 1.47 with sigma of 0.02
 C7-C8 \\sim C7-C9 \\sim C8-C9
 with sigma of 0.02
 C10-C11 \\sim C10-C12 \\sim C11-C12
 with sigma of 0.02
 C13-C14 \\sim C13-C15 \\sim C14-C15 \\sim C13-C15_$1 \\sim C14-C15_$1 \\sim
C15-C15_$1
 with sigma of 0.02
 C16-C17 \\sim C16-C18 \\sim C17-C18
 with sigma of 0.02
 C19-C20 \\sim C19-C21 \\sim C20-C21 \\sim C19-C21_$2 \\sim C20-C21_$2 \\sim
C21-C21_$2
 with sigma of 0.02
2. Others
 Fixed Sof: O4W(0.5) O5W(0.5) O6W(0.5)
 Fixed Uiso: C12(0.19951) C14(0.18735) C16(0.20517) C17(0.2292) C18(0.16317)
 C19(0.1564) C20(0.19532) C21(0.21238)
;
_shelx_shelxl_version_number 2014/7
_olex2_submission_special_instructions 'No special instructions were received'

loop_
_space_group_symop_operation_xyz
'x, y, z'
'-x+1/2, -y, z+1/2'
'-x, y+1/2, -z'
'x+1/2, -y+1/2, -z+1/2'
'-x, -y, -z'
'x-1/2, y, -z-1/2'
'x, -y-1/2, z'
'-x-1/2, y-1/2, z-1/2'

loop_
_atom_site_label
_atom_site_type_symbol
_atom_site_fract_x
_atom_site_fract_y
_atom_site_fract_z
_atom_site_U_iso_or_equiv
_atom_site_adp_type
_atom_site_occupancy
_atom_site_site_symmetry_order
_atom_site_calc_flag
_atom_site_refinement_flags_posn
_atom_site_refinement_flags_adp
_atom_site_refinement_flags_occupancy
W1 W 0.27936(3) 0.12487(6) 0.66124(3) 0.0398(2) Uani 1 1 d . . .
W2 W 0.32800(3) 0.12624(7) 0.88608(3) 0.0373(2) Uani 1 1 d . . .
W3 W 0.34275(3) 0.12614(7) 0.76581(3) 0.0380(2) Uani 1 1 d . . .
W4 W 0.11499(3) 0.11451(6) 0.86610(3) 0.0354(2) Uani 1 1 d . . .
W5 W 0.23877(3) 0.12567(7) 0.97596(3) 0.0370(2) Uani 1 1 d . . .
W6 W 0.21774(3) -0.00850(6) 0.87362(3) 0.0349(2) Uani 1 1 d . . .
W7 W 0.23004(3) -0.00966(6) 0.75389(3) 0.0378(2) Uani 1 1 d . . .
W8 W 0.12755(3) 0.11412(6) 0.74545(3) 0.0385(2) Uani 1 1 d . . .
W9 W 0.17550(5) 0.2500 0.65153(4) 0.0434(3) Uani 1 2 d S T P
Re1 Re 0.10554(3) 0.09693(8) 0.98711(3) 0.0506(3) Uani 1 1 d . . .
P1 P 0.2204(2) 0.2500 0.8798(2) 0.0196(13) Uani 1 2 d S T P
P2 P 0.2336(2) 0.2500 0.7509(2) 0.0192(13) Uani 1 2 d S T P
O1 O 0.3060(5) 0.0480(12) 0.6252(5) 0.056(4) Uiso 1 1 d . . .
O2 O 0.3734(5) 0.0493(12) 0.8980(5) 0.054(4) Uiso 1 1 d . . .
O3 O 0.3887(5) 0.0473(11) 0.7586(5) 0.053(4) Uiso 1 1 d . . .
O4 O 0.0583(5) 0.0686(11) 0.8685(5) 0.050(4) Uiso 1 1 d . . .
O5 O 0.1795(5) 0.1233(10) 0.9945(5) 0.046(4) Uiso 1 1 d . . .
O6 O 0.2258(5) -0.1307(12) 0.8821(5) 0.053(4) Uiso 1 1 d . . .
O7 O 0.2399(5) -0.1306(11) 0.7451(5) 0.053(4) Uiso 1 1 d . . .
O8 O 0.0728(6) 0.0714(12) 0.7306(5) 0.061(4) Uiso 1 1 d . . .
O9 O 0.1369(8) 0.2500 0.6095(7) 0.054(6) Uiso 1 2 d S T P
O10 O 0.3742(7) 0.2500 0.7573(7) 0.046(5) Uiso 1 2 d S T P
O11 O 0.2674(5) 0.0499(11) 1.0116(5) 0.048(4) Uiso 1 1 d . . .
O12 O 0.3238(4) 0.1343(10) 0.7037(4) 0.038(3) Uiso 1 1 d . . .
O13 O 0.2561(7) 0.2500 1.0005(6) 0.042(5) Uiso 1 2 d S T P
O14 O 0.3445(5) 0.1405(10) 0.8239(4) 0.041(3) Uiso 1 1 d . . .
O15 O 0.3597(7) 0.2500 0.8922(7) 0.046(5) Uiso 1 2 d S T P
O16 O 0.2451(5) 0.0367(10) 0.6970(4) 0.042(3) Uiso 1 1 d . . .
O17 O 0.1240(5) 0.0941(10) 0.8046(4) 0.038(3) Uiso 1 1 d . . .
O18 O 0.2205(5) 0.1529(11) 0.6319(4) 0.044(4) Uiso 1 1 d . . .
O19 O 0.1208(4) 0.1500(10) 0.9248(4) 0.035(3) Uiso 1 1 d . . .
O20 O 0.1501(5) -0.0044(10) 0.8749(4) 0.038(3) Uiso 1 1 d . . .
O21 O 0.1487(5) 0.1542(10) 0.6887(4) 0.041(3) Uiso 1 1 d . . .
O22 O 0.2809(4) 0.0392(9) 0.8662(4) 0.033(3) Uiso 1 1 d . . .
O23 O 0.2985(5) 0.1342(10) 0.9376(4) 0.038(3) Uiso 1 1 d . . .
O24 O 0.1050(6) 0.2500 0.8539(5) 0.028(4) Uiso 1 2 d S T P
O25 O 0.2997(7) 0.2500 0.6396(6) 0.040(5) Uiso 1 2 d S T P
O26 O 0.1643(4) -0.0032(10) 0.7386(4) 0.036(3) Uiso 1 1 d . . .
O27 O 0.1954(4) 0.1575(9) 0.8636(4) 0.027(3) Uiso 1 1 d . . .
O28 O 0.2226(4) 0.0376(10) 0.9314(4) 0.038(3) Uiso 1 1 d . . .
O29 O 0.2065(4) 0.1569(9) 0.7623(4) 0.028(3) Uiso 1 1 d . . .
O30 O 0.2909(4) 0.0375(10) 0.7693(4) 0.034(3) Uiso 1 1 d . . .
O31 O 0.2134(5) -0.0167(10) 0.8123(4) 0.040(3) Uiso 1 1 d . . .
O32 O 0.2843(6) 0.2500 0.7700(6) 0.031(4) Uiso 1 2 d S T P
O33 O 0.1148(6) 0.2500 0.7537(6) 0.033(4) Uiso 1 2 d S T P
O34 O 0.2730(6) 0.2500 0.8686(5) 0.026(4) Uiso 1 2 d S T P
O35 O 0.2400(6) 0.2500 0.7007(5) 0.026(4) Uiso 1 2 d S T P
O36 O 0.2158(6) 0.2500 0.9295(5) 0.025(4) Uiso 1 2 d S T P
O37 O 0.1058(9) 0.2500 1.0067(8) 0.069(7) Uiso 1 2 d S T P
O38 O 0.1049(9) -0.1186(19) 0.9587(8) 0.115(8) Uiso 1 1 d . . .
O39 O -0.0006(9) 0.0918(19) 0.9725(8) 0.114(8) Uiso 1 1 d . . .
O40 O 0.0900(8) 0.0147(18) 1.0767(8) 0.110(8) Uiso 1 1 d . . .
N1 N 0.1094(9) 0.7500 0.8150(9) 0.049(7) Uiso 1 2 d S T P
N2 N 0.2780(14) 0.2500 0.5107(12) 0.124(16) Uiso 1 2 d DS T P
N3 N 0.4890(16) 0.2500 0.8347(14) 0.17(2) Uiso 1 2 d DS T P
N4 N 0.9526(12) 0.2500 0.8540(11) 0.136(17) Uiso 1 2 d DS T P
N5 N 0.4014(12) 0.2500 0.0274(14) 0.136(17) Uiso 1 2 d DS T P
N6 N 0.3433(11) 0.7500 0.8280(10) 0.092(11) Uiso 1 2 d DS T P
C1 C 0.1059(12) -0.029(3) 0.9687(11) 0.094(10) Uiso 1 1 d . . .
C2 C 0.0438(12) 0.095(2) 0.9784(10) 0.087(9) Uiso 1 1 d . . .
C3 C 0.0969(11) 0.047(2) 1.0412(11) 0.089(9) Uiso 1 1 d . . .
C4 C 0.1097(19) 0.7500 0.8633(18) 0.114(18) Uiso 1 2 d S T P
C5 C 0.0848(11) 0.844(3) 0.8017(10) 0.090(10) Uiso 1 1 d . . .
C6 C 0.1618(17) 0.7500 0.8047(16) 0.096(15) Uiso 1 2 d S T P
C7 C 0.278(2) 0.2500 0.4634(13) 0.22(4) Uiso 1 2 d DS T P
C8 C 0.3080(18) 0.170(4) 0.5285(16) 0.24(3) Uiso 1 1 d D . .
C9 C 0.2299(16) 0.2500 0.5289(19) 0.19(3) Uiso 1 2 d DS T P
C10 C 0.5395(15) 0.2500 0.8474(16) 0.13(2) Uiso 1 2 d DS T P
C11 C 0.490(2) 0.2500 0.7873(14) 0.22(4) Uiso 1 2 d DS T P
C12 C 0.4712(18) 0.151(3) 0.8463(15) 0.200 Uiso 1 1 d D . .
C13 C 0.9857(14) 0.2500 0.8904(12) 0.097(15) Uiso 1 2 d DS T P
C14 C 0.9809(19) 0.2500 0.8138(12) 0.187 Uiso 1 2 d DS T P
C15 C 0.9233(12) 0.1612(9) 0.8551(14) 0.23(3) Uiso 1 1 d D . .
C16 C 0.4405(19) 0.2500 0.0584(18) 0.205 Uiso 1 2 d DS T P
C17 C 0.3565(17) 0.2500 0.051(2) 0.229 Uiso 1 2 d DS T P
C18 C 0.4039(15) 0.158(3) 0.0027(14) 0.163 Uiso 1 1 d D . .
C19 C 0.338(2) 0.7500 0.8755(10) 0.156 Uiso 1 2 d DS T P
C20 C 0.2948(14) 0.7500 0.8106(18) 0.195 Uiso 1 2 d DS T P
C21 C 0.3675(13) 0.8382(9) 0.8152(13) 0.212 Uiso 1 1 d D . .
O1W O 0.291(2) 0.7500 0.6295(19) 0.22(2) Uiso 1 2 d S T P
O2W O 0.1778(12) 0.010(3) 0.5807(12) 0.189(14) Uiso 1 1 d . . .
O3W O 0.026(2) 0.2500 0.053(2) 0.24(3) Uiso 1 2 d S T P
O4W O 0.143(2) 0.910(5) 0.656(2) 0.16(2) Uiso 0.5 1 d . . .
O5W O 0.004(2) 0.098(4) 0.1220(18) 0.14(2) Uiso 0.5 1 d . . .
O6W O 0.3429(18) 0.928(4) 0.9753(17) 0.127(17) Uiso 0.5 1 d . . .

loop_
_atom_site_aniso_label
_atom_site_aniso_U_11
_atom_site_aniso_U_22
_atom_site_aniso_U_33
_atom_site_aniso_U_23
_atom_site_aniso_U_13
_atom_site_aniso_U_12
W1 0.0539(5) 0.0389(5) 0.0266(5) -0.0060(4) 0.0110(4) 0.0040(4)
W2 0.0323(4) 0.0456(5) 0.0338(5) 0.0059(4) 0.0011(4) 0.0101(4)
W3 0.0357(5) 0.0426(5) 0.0357(5) 0.0010(4) 0.0097(4) 0.0104(4)
W4 0.0338(5) 0.0307(4) 0.0416(5) 0.0006(4) 0.0042(4) -0.0073(4)
W5 0.0415(5) 0.0437(5) 0.0259(4) 0.0081(4) 0.0003(4) 0.0048(4)
W6 0.0500(5) 0.0209(4) 0.0339(5) 0.0053(3) 0.0050(4) 0.0033(4)
W7 0.0583(6) 0.0204(4) 0.0348(5) -0.0037(3) 0.0082(4) 0.0000(4)
W8 0.0410(5) 0.0396(5) 0.0350(5) -0.0047(4) -0.0017(4) -0.0103(4)
W9 0.0510(8) 0.0557(8) 0.0236(7) 0.000 -0.0008(6) 0.000
Re1 0.0522(6) 0.0576(6) 0.0421(6) 0.0122(5) 0.0057(4) -0.0043(5)
P1 0.025(3) 0.015(3) 0.019(3) 0.000 0.007(3) 0.000
P2 0.027(3) 0.016(3) 0.014(3) 0.000 0.005(3) 0.000

loop_
_atom_type_symbol
_atom_type_description
_atom_type_scat_dispersion_real
_atom_type_scat_dispersion_imag
_atom_type_scat_source
C C 0.0033 0.0016 'International Tables Vol C Tables 4.2.6.8 and 6.1.1.4'
H H 0.0000 0.0000 'International Tables Vol C Tables 4.2.6.8 and 6.1.1.4'
N N 0.0061 0.0033 'International Tables Vol C Tables 4.2.6.8 and 6.1.1.4'
O O 0.0106 0.0060 'International Tables Vol C Tables 4.2.6.8 and 6.1.1.4'
P P 0.1023 0.0942 'International Tables Vol C Tables 4.2.6.8 and 6.1.1.4'
W W -0.8490 6.8722 'International Tables Vol C Tables 4.2.6.8 and 6.1.1.4'
Re Re -1.0185 7.2310 'International Tables Vol C Tables 4.2.6.8 and 6.1.1.4'

loop_
_geom_angle_atom_site_label_1
_geom_angle_atom_site_label_2
_geom_angle_atom_site_label_3
_geom_angle
_geom_angle_site_symmetry_1
_geom_angle_site_symmetry_3
O1 W1 O12 102.6(7) . .
O1 W1 O16 103.3(7) . .
O1 W1 O18 100.6(7) . .
O1 W1 O25 100.0(7) . .
O1 W1 O35 169.9(6) . .
O12 W1 O16 88.1(6) . .
O12 W1 O18 156.7(6) . .
O12 W1 O25 89.3(7) . .
O12 W1 O35 83.9(6) . .
O16 W1 O18 87.9(6) . .
O16 W1 O25 156.6(7) . .
O16 W1 O35 84.5(5) . .
O18 W1 O35 72.8(6) . .
O25 W1 O18 85.3(7) . .
O25 W1 O35 72.1(6) . .
O2 W2 O14 95.5(7) . .
O2 W2 O15 99.4(7) . .
O2 W2 O22 102.8(7) . .
O2 W2 O23 100.9(7) . .
O2 W2 O34 172.1(6) . .
O14 W2 O34 81.9(6) . .
O15 W2 O14 84.5(7) . .
O15 W2 O34 73.0(6) . .
O22 W2 O14 84.5(5) . .
O22 W2 O15 156.0(7) . .
O22 W2 O34 84.4(5) . .
O23 W2 O14 163.5(6) . .
O23 W2 O15 94.3(7) . .
O23 W2 O22 90.3(6) . .
O23 W2 O34 82.0(6) . .
O3 W3 O10 100.2(7) . .
O3 W3 O12 96.2(6) . .
O3 W3 O14 100.4(7) . .
O3 W3 O30 101.5(6) . .
O3 W3 O32 172.5(6) . .
O10 W3 O12 86.7(7) . .
O10 W3 O32 73.1(6) . .
O12 W3 O32 80.1(6) . .
O14 W3 O10 91.9(8) . .
O14 W3 O12 163.3(6) . .
O14 W3 O30 91.7(6) . .
O14 W3 O32 83.5(6) . .
O30 W3 O10 156.9(7) . .
O30 W3 O12 83.4(5) . .
O30 W3 O32 84.7(5) . .
O4 W4 O17 96.5(6) . .
O4 W4 O19 97.4(6) . .
O4 W4 O20 99.9(6) . .
O4 W4 O24 102.8(7) . .
O4 W4 O27 173.1(6) . .
O17 W4 O27 82.9(5) . .
O19 W4 O17 166.0(5) . .
O19 W4 O20 91.7(6) . .
O19 W4 O27 83.5(5) . .
O20 W4 O17 87.4(6) . .
O20 W4 O27 73.3(5) . .
O24 W4 O17 87.6(6) . .
O24 W4 O19 87.8(6) . .
O24 W4 O20 157.2(6) . .
O24 W4 O27 84.1(6) . .
O5 W5 O13 97.2(7) . .
O5 W5 O23 163.6(6) . .
O5 W5 O28 90.1(6) . .
O5 W5 O36 87.3(6) . .
O11 W5 O5 102.8(7) . .
O11 W5 O13 98.3(7) . .
O11 W5 O23 91.5(6) . .
O11 W5 O28 102.4(6) . .
O11 W5 O36 166.6(6) . .
O13 W5 O23 88.6(7) . .
O13 W5 O36 71.5(6) . .
O23 W5 O36 79.9(5) . .
O28 W5 O13 155.9(7) . .
O28 W5 O23 78.8(5) . .
O28 W5 O36 86.0(5) . .
O6 W6 O20 99.2(6) . .
O6 W6 O22 103.0(6) . .
O6 W6 O27 172.1(6) . .
O6 W6 O28 99.2(7) . .
O6 W6 O31 96.2(7) . .
O20 W6 O27 73.0(5) . .
O20 W6 O28 92.5(6) . .
O20 W6 O31 87.7(6) . .
O22 W6 O20 157.7(6) . .
O22 W6 O27 84.9(5) . .
O22 W6 O28 86.4(5) . .
O22 W6 O31 87.6(5) . .
O28 W6 O27 80.4(5) . .
O28 W6 O31 164.3(6) . .
O31 W6 O27 84.6(5) . .
O7 W7 O16 97.5(7) . .
O7 W7 O26 99.4(7) . .
O7 W7 O29 172.7(6) . .
O7 W7 O30 102.7(7) . .
O7 W7 O31 98.5(7) . .
O16 W7 O29 81.6(5) . .
O26 W7 O16 88.2(6) . .
O26 W7 O29 73.3(5) . .
O30 W7 O16 85.7(6) . .
O30 W7 O26 157.7(6) . .
O30 W7 O29 84.6(5) . .
O31 W7 O16 163.9(6) . .
O31 W7 O26 90.1(6) . .
O31 W7 O29 82.6(5) . .
O31 W7 O30 89.8(6) . .
O8 W8 O17 99.8(7) . .
O8 W8 O21 97.2(7) . .
O8 W8 O26 100.3(7) . .
O8 W8 O29 173.5(6) . .
O8 W8 O33 101.1(8) . .
O17 W8 O21 162.9(6) . .
O17 W8 O26 91.0(6) . .
O17 W8 O29 82.3(5) . .
O17 W8 O33 89.8(7) . .
O21 W8 O29 81.1(5) . .
O26 W8 O21 87.9(6) . .
O26 W8 O29 73.5(5) . .
O33 W8 O21 84.9(7) . .
O33 W8 O26 158.1(6) . .
O33 W8 O29 84.9(6) . .
O9 W9 O18 100.2(7) . .
O9 W9 O18 100.2(7) . 7_565
O9 W9 O21 102.5(7) . 7_565
O9 W9 O21 102.5(7) . .
O9 W9 O35 169.9(8) . .
O18 W9 O18 86.0(8) . 7_565
O18 W9 O35 72.7(5) 7_565 .
O18 W9 O35 72.7(5) . .
O21 W9 O18 157.3(6) 7_565 .
O21 W9 O18 157.3(6) . 7_565
O21 W9 O18 89.5(6) 7_565 7_565
O21 W9 O18 89.5(6) . .
O21 W9 O21 86.1(8) 7_565 .
O21 W9 O35 84.8(5) . .
O21 W9 O35 84.8(5) 7_565 .
O5 Re1 O37 78.8(8) . .
O19 Re1 O5 81.0(5) . .
O19 Re1 O37 86.3(7) . .
C1 Re1 O5 100.8(11) . .
C1 Re1 O19 91.5(11) . .
C1 Re1 O37 177.7(13) . .
C1 Re1 C3 86.8(15) . .
C2 Re1 O5 170.9(11) . .
C2 Re1 O19 93.7(11) . .
C2 Re1 O37 93.5(13) . .
C2 Re1 C1 86.7(15) . .
C2 Re1 C3 90.3(14) . .
C3 Re1 O5 95.3(11) . .
C3 Re1 O19 175.6(11) . .
C3 Re1 O37 95.4(12) . .
O27 P1 O27 110.5(10) . 7_565
O27 P1 O34 112.0(6) . .
O27 P1 O34 112.0(6) 7_565 .
O27 P1 O36 107.0(6) . .
O27 P1 O36 107.0(6) 7_565 .
O34 P1 O36 108.1(9) . .
O29 P2 O29 112.5(10) . 7_565
O29 P2 O32 112.0(6) 7_565 .
O29 P2 O32 112.0(6) . .
O29 P2 O35 106.9(6) . .
O29 P2 O35 106.9(6) 7_565 .
O32 P2 O35 106.1(10) . .
W5 O5 Re1 153.3(8) . .
W3 O10 W3 122.1(11) . 7_565
W1 O12 W3 151.1(7) . .
W5 O13 W5 123.2(10) 7_565 .
W3 O14 W2 161.1(8) . .
W2 O15 W2 122.7(11) . 7_565
W1 O16 W7 149.0(8) . .
W8 O17 W4 162.9(8) . .
W9 O18 W1 123.3(7) . .
W4 O19 Re1 141.5(7) . .
W4 O20 W6 122.6(7) . .
W9 O21 W8 150.4(8) . .
W2 O22 W6 146.2(7) . .
W2 O23 W5 152.0(7) . .
W4 O24 W4 151.1(10) 7_565 .
W1 O25 W1 124.7(10) . 7_565
W8 O26 W7 122.4(7) . .
W4 O27 W6 91.0(4) . .
P1 O27 W4 129.9(7) . .
P1 O27 W6 128.0(7) . .
W5 O28 W6 156.6(8) . .
W8 O29 W7 90.4(4) . .
P2 O29 W7 128.7(7) . .
P2 O29 W8 128.8(7) . .
W7 O30 W3 153.9(8) . .
W7 O31 W6 160.9(8) . .
W3 O32 W3 90.8(6) . 7_565
P2 O32 W3 128.7(5) . 7_565
P2 O32 W3 128.7(5) . .
W8 O33 W8 153.0(10) 7_565 .
W2 O34 W2 91.0(6) . 7_565
P1 O34 W2 126.1(5) . 7_565
P1 O34 W2 126.1(5) . .
W1 O35 W1 91.1(6) . 7_565
W1 O35 W9 91.3(5) . .
W1 O35 W9 91.3(5) 7_565 .
P2 O35 W1 124.8(5) . .
P2 O35 W1 124.8(5) . 7_565
P2 O35 W9 123.6(9) . .
W5 O36 W5 93.3(6) 7_565 .
P1 O36 W5 127.0(5) . .
P1 O36 W5 127.0(5) . 7_565
Re1 O37 Re1 147.1(13) 7_565 .
C4 N1 C6 102(3) . .
C5 N1 C4 106(2) 7_575 .
C5 N1 C4 106(2) . .
C5 N1 C5 115(3) . 7_575
C5 N1 C6 113.1(18) 7_575 .
C5 N1 C6 113.1(19) . .
C7 N2 C8 112.1(15) . .
C7 N2 C8 112.1(15) . 7_565
C8 N2 C8 94(6) . 7_565
C9 N2 C7 112.7(18) . .
C9 N2 C8 112.4(15) . .
C9 N2 C8 112.4(15) . 7_565
C10 N3 C11 104(2) . .
C12 N3 C10 105.3(19) . .
C12 N3 C10 105.3(19) 7_565 .
C12 N3 C11 104.6(19) 7_565 .
C12 N3 C11 104.6(19) . .
C12 N3 C12 130(7) . 7_565
C13 N4 C14 108.1(15) . .
C15 N4 C13 109.9(9) 7_565 .
C15 N4 C13 109.9(9) . .
C15 N4 C14 108.9(9) 7_565 .
C15 N4 C14 108.9(9) . .
C15 N4 C15 110.9(16) . 7_565
C16 N5 C17 108.2(19) . .
C18 N5 C16 108.1(15) 7_565 .
C18 N5 C16 108.1(15) . .
C18 N5 C17 108.0(15) . .
C18 N5 C17 108.0(15) 7_565 .
C18 N5 C18 116(5) . 7_565
C20 N6 C19 106.2(15) . .
C21 N6 C19 108.9(9) 7_575 .
C21 N6 C19 108.9(9) . .
C21 N6 C20 109.9(9) . .
C21 N6 C20 109.9(9) 7_575 .
C21 N6 C21 112.8(16) . 7_575
O38 C1 Re1 175(3) . .
O39 C2 Re1 179(3) . .
O40 C3 Re1 178(3) . .

loop_
_geom_bond_atom_site_label_1
_geom_bond_atom_site_label_2
_geom_bond_distance
_geom_bond_site_symmetry_2
W1 O1 1.703(16) .
W1 O12 1.824(13) .
W1 O16 1.895(14) .
W1 O18 1.930(14) .
W1 O25 1.907(9) .
W1 O35 2.366(12) .
W2 O2 1.689(15) .
W2 O14 2.001(14) .
W2 O15 1.904(10) .
W2 O22 1.877(12) .
W2 O23 1.810(13) .
W2 O34 2.342(11) .
W3 O3 1.689(15) .
W3 O10 1.911(10) .
W3 O12 2.012(13) .
W3 O14 1.822(14) .
W3 O30 1.891(13) .
W3 O32 2.349(12) .
W4 O4 1.713(14) .
W4 O17 1.954(13) .
W4 O19 1.899(13) .
W4 O20 1.905(13) .
W4 O24 1.889(4) .
W4 O27 2.339(11) .
W5 O5 1.767(14) .
W5 O11 1.713(15) .
W5 O13 1.908(10) .
W5 O23 2.067(13) .
W5 O28 1.884(13) .
W5 O36 2.308(11) .
W6 O6 1.686(16) .
W6 O20 1.907(13) .
W6 O22 1.904(12) .
W6 O27 2.348(12) .
W6 O28 1.910(13) .
W6 O31 1.919(13) .
W7 O7 1.678(15) .
W7 O16 1.927(14) .
W7 O26 1.914(13) .
W7 O29 2.358(12) .
W7 O30 1.890(12) .
W7 O31 1.881(13) .
W8 O8 1.708(16) .
W8 O17 1.865(13) .
W8 O21 1.942(14) .
W8 O26 1.903(13) .
W8 O29 2.356(12) .
W8 O33 1.886(4) .
W9 O9 1.70(2) .
W9 O18 1.923(14) .
W9 O18 1.923(14) 7_565
W9 O21 1.894(14) 7_565
W9 O21 1.894(14) .
W9 O35 2.377(17) .
Re1 O5 2.124(14) .
Re1 O19 2.113(13) .
Re1 O37 2.155(7) .
Re1 C1 1.80(4) .
Re1 C2 1.76(3) .
Re1 C3 1.83(4) .
P1 O27 1.520(12) 7_565
P1 O27 1.520(12) .
P1 O34 1.522(17) .
P1 O36 1.556(17) .
P2 O29 1.512(12) .
P2 O29 1.512(12) 7_565
P2 O32 1.548(18) .
P2 O35 1.573(17) .
O10 W3 1.911(10) 7_565
O13 W5 1.908(9) 7_565
O15 W2 1.904(10) 7_565
O24 W4 1.889(4) 7_565
O25 W1 1.907(9) 7_565
O32 W3 2.349(12) 7_565
O33 W8 1.886(4) 7_565
O34 W2 2.342(11) 7_565
O35 W1 2.366(12) 7_565
O36 W5 2.308(11) 7_565
O37 Re1 2.155(7) 7_565
O38 C1 1.25(4) .
O39 C2 1.26(3) .
O40 C3 1.20(3) .
N1 C4 1.51(6) .
N1 C5 1.50(3) 7_575
N1 C5 1.50(3) .
N1 C6 1.51(5) .
N2 C7 1.47(2) .
N2 C8 1.479(19) .
N2 C8 1.479(19) 7_565
N2 C9 1.47(2) .
N3 C10 1.48(2) .
N3 C11 1.48(2) .
N3 C12 1.466(19) .
N3 C12 1.466(19) 7_565
N4 C13 1.468(19) .
N4 C14 1.48(2) .
N4 C15 1.455(19) 7_565
N4 C15 1.455(19) .
N5 C16 1.47(2) .
N5 C17 1.47(2) .
N5 C18 1.465(19) 7_565
N5 C18 1.465(19) .
N6 C19 1.485(19) .
N6 C20 1.469(19) .
N6 C21 1.429(19) .
N6 C21 1.429(19) 7_575
